data_7708929
loop_
_publ_author_name
'Kajiwara, Yuu'
'Miyata, Seiya'
'Nakai, Hidetaka'

_publ_section_title
;
 Unusual motion of the <i>n</i>-methoxypropyl moiety observed in the
 photochromic crystals of an organorhodium dithionite complex with
 <i>n</i>-methoxypropyltetramethylcyclopentadienyl ligands.
;
_journal_issue 1
_journal_name_full 'Dalton transactions (Cambridge, England : 2003)'
_journal_page_first 48
_journal_page_last 52
_journal_paper_doi 10.1039/d1dt03347f
_journal_volume 51
_journal_year 2021
_chemical_absolute_configuration 'CHOOSE rm ad rmad syn or unk'
_chemical_formula_moiety 'C28 H46 O6 Rh2 S2'
_chemical_formula_sum 'C28 H46 O6 Rh2 S2'
_chemical_formula_weight 748.60
_space_group_crystal_system monoclinic
_space_group_IT_number 9
_space_group_name_Hall 'C -2yc'
_space_group_name_H-M_alt 'C 1 c 1'
_atom_sites_solution_hydrogens geom
_atom_sites_solution_primary direct
_atom_sites_solution_secondary difmap
_audit_update_record
;
2021-10-02 deposited with the CCDC.	2021-11-25 downloaded from the CCDC.
;
_cell_angle_alpha 90.0000
_cell_angle_beta 95.169(3)
_cell_angle_gamma 90.0000
_cell_formula_units_Z 4
_cell_length_a 15.0590(6)
_cell_length_b 19.1869(8)
_cell_length_c 10.7664(4)
_cell_measurement_reflns_used 7860
_cell_measurement_temperature 296
_cell_measurement_theta_max 30.53
_cell_measurement_theta_min 3.74
_cell_volume 3098.1(2)
_computing_cell_refinement 'CrysAlisPro 1.171.39.20a (Rigaku OD, 2015)'
_computing_data_collection 'CrysAlisPro 1.171.39.20a (Rigaku OD, 2015)'
_computing_data_reduction 'CrysAlisPro 1.171.39.20a (Rigaku OD, 2015)'
_computing_molecular_graphics 'CrystalStructure 4.2.2'
_computing_publication_material 'CrystalStructure 4.2.2 (Rigaku, 2016)'
_computing_structure_refinement 'SHELXL Version 2014/7 (Sheldrick, 2008)'
_computing_structure_solution 'SHELXT Version 2014/5 (Sheldrick, 2014)'
_diffrn_ambient_temperature 296
_diffrn_detector_area_resol_mean 5.811
_diffrn_measured_fraction_theta_full 0.998
_diffrn_measured_fraction_theta_max 0.916
_diffrn_measurement_device_type 'Rigaku XtaLAB P200'
_diffrn_measurement_method \w
_diffrn_radiation_type 'Mo K\a'
_diffrn_radiation_wavelength 0.71075
_diffrn_reflns_av_R_equivalents 0.0295
_diffrn_reflns_Laue_measured_fraction_full 0.998
_diffrn_reflns_Laue_measured_fraction_max 0.916
_diffrn_reflns_limit_h_max 21
_diffrn_reflns_limit_h_min -20
_diffrn_reflns_limit_k_max 26
_diffrn_reflns_limit_k_min -27
_diffrn_reflns_limit_l_max 15
_diffrn_reflns_limit_l_min -15
_diffrn_reflns_number 17280
_diffrn_reflns_point_group_measured_fraction_full 0.886
_diffrn_reflns_point_group_measured_fraction_max 0.769
_diffrn_reflns_theta_full 25.242
_diffrn_reflns_theta_max 31.125
_diffrn_reflns_theta_min 2.654
_diffrn_standards_number 0
_exptl_absorpt_coefficient_mu 1.236
_exptl_absorpt_correction_T_max 0.884
_exptl_absorpt_correction_T_min 0.858
_exptl_absorpt_correction_type multi-scan
_exptl_absorpt_process_details
;
CrysAlisPro 1.171.39.20a (Rigaku Oxford Diffraction, 2015)
Empirical absorption correction using spherical harmonics,
 implemented in SCALE3 ABSPACK scaling algorithm.
;
_exptl_crystal_colour red-orange
_exptl_crystal_density_diffrn 1.605
_exptl_crystal_density_method 'not measured'
_exptl_crystal_description block
_exptl_crystal_F_000 1536.00
_exptl_crystal_size_max 0.200
_exptl_crystal_size_mid 0.150
_exptl_crystal_size_min 0.100
_refine_diff_density_max 0.73
_refine_diff_density_min -0.43
_refine_ls_abs_structure_details
;
 Flack x determined using 2583 quotients [(I+)-(I-)]/[(I+)+(I-)]
 (Parsons, Flack and Wagner, Acta Cryst. B69 (2013) 249-259).
;
_refine_ls_abs_structure_Flack -0.04(2)
_refine_ls_extinction_method none
_refine_ls_goodness_of_fit_ref 1.042
_refine_ls_hydrogen_treatment constr
_refine_ls_number_parameters 371
_refine_ls_number_reflns 7672
_refine_ls_number_restraints 2
_refine_ls_R_factor_all 0.0404
_refine_ls_R_factor_gt 0.0333
_refine_ls_shift/su_max 0.000
_refine_ls_structure_factor_coef Fsqd
_refine_ls_weighting_details 'w = 1/[\s^2^(Fo^2^)+(0.0365P)^2^+3.6222P] where P=(Fo^2^+2Fc^2^)/3'
_refine_ls_weighting_scheme calc
_refine_ls_wR_factor_gt 0.0779
_refine_ls_wR_factor_ref 0.0817
_reflns_Friedel_coverage 0.677
_reflns_Friedel_fraction_full 0.774
_reflns_Friedel_fraction_max 0.622
_reflns_number_gt 6864
_reflns_number_total 7672
_reflns_threshold_expression F^2^>2.0\s(F^2^)
_cod_data_source_file d1dt03347f2.cif
_cod_data_source_block sample5
_cod_depositor_comments 'Adding full bibliography for 7708925--7708931.cif.'
_cod_database_code 7708929

loop_
_space_group_symop_id
_space_group_symop_operation_xyz
1 +X,+Y,+Z
2 +X,-Y,1/2+Z
3 1/2+X,1/2+Y,+Z
4 1/2+X,1/2-Y,1/2+Z

loop_
_atom_site_label
_atom_site_type_symbol
_atom_site_fract_x
_atom_site_fract_y
_atom_site_fract_z
_atom_site_U_iso_or_equiv
_atom_site_adp_type
_atom_site_occupancy
_atom_site_site_symmetry_order
_atom_site_calc_flag
_atom_site_refinement_flags_posn
_atom_site_refinement_flags_adp
_atom_site_refinement_flags_occupancy
_atom_site_disorder_assembly
_atom_site_disorder_group
Rh1 Rh 0.54403(3) 0.14501(2) 0.36436(3) 0.03867(10) Uani 1 1 d . . . . .
Rh2 Rh 0.47015(2) 0.22921(2) 0.51884(3) 0.03614(9) Uani 1 1 d . . . . .
S1 S 0.67559(12) 0.15106(12) 0.48892(19) 0.0735(5) Uani 1 1 d . . . . .
S2 S 0.59976(10) 0.23113(11) 0.64527(17) 0.0629(4) Uani 1 1 d . . . . .
O1 O 0.6984(5) 0.0934(4) 0.5636(8) 0.081(2) Uani 0.79 1 d . . P . .
O2 O 0.7459(5) 0.1869(5) 0.4353(10) 0.115(3) Uani 0.98 1 d . . P . .
O3 O 0.5957(4) 0.1944(4) 0.7598(5) 0.0826(16) Uani 1 1 d . . . . .
O4 O 0.6490(5) 0.2937(5) 0.6447(8) 0.079(2) Uani 0.74 1 d . . P . .
O5 O 0.6644(14) 0.1584(15) 0.616(2) 0.064(6) Uani 0.21 1 d . . P . .
O6 O 0.6843(10) 0.2221(10) 0.5774(15) 0.058(4) Uani 0.28 1 d . . P . .
O7 O 0.2234(8) 0.0056(8) -0.0674(13) 0.191(6) Uani 1 1 d . . . . .
O8 O 0.4955(6) 0.5433(4) 0.6147(8) 0.108(2) Uani 1 1 d . . . . .
C1 C 0.4474(5) 0.0907(4) 0.2220(6) 0.0601(16) Uani 1 1 d . . . . .
C2 C 0.5065(6) 0.0409(4) 0.2780(7) 0.0658(18) Uani 1 1 d . . . . .
C3 C 0.5930(6) 0.0578(5) 0.2529(8) 0.074(2) Uani 1 1 d . . . . .
C4 C 0.5903(6) 0.1184(5) 0.1810(8) 0.075(2) Uani 1 1 d . . . . .
C5 C 0.5011(7) 0.1391(4) 0.1571(6) 0.071(2) Uani 1 1 d . . . . .
C6 C 0.3479(6) 0.0869(7) 0.2151(13) 0.121(5) Uani 1 1 d . . . . .
H6A H 0.3223 0.1329 0.2005 0.145 Uiso 1 1 calc R U . . .
H6B H 0.3291 0.0692 0.2930 0.145 Uiso 1 1 calc R U . . .
C7 C 0.4811(11) -0.0234(5) 0.3466(12) 0.118(5) Uani 1 1 d . . . . .
H7A H 0.4281 -0.0143 0.3872 0.141 Uiso 1 1 calc R U . . .
H7B H 0.5288 -0.0358 0.4078 0.141 Uiso 1 1 calc R U . . .
H7C H 0.4703 -0.0611 0.2885 0.141 Uiso 1 1 calc R U . . .
C8 C 0.6741(9) 0.0146(9) 0.2867(16) 0.154(7) Uani 1 1 d . . . . .
H8A H 0.6763 -0.0229 0.2281 0.184 Uiso 1 1 calc R U . . .
H8B H 0.6717 -0.0040 0.3690 0.184 Uiso 1 1 calc R U . . .
H8C H 0.7264 0.0431 0.2845 0.184 Uiso 1 1 calc R U . . .
C9 C 0.6690(10) 0.1482(8) 0.1217(13) 0.136(6) Uani 1 1 d . . . . .
H9A H 0.6529 0.1923 0.0841 0.163 Uiso 1 1 calc R U . . .
H9B H 0.6864 0.1167 0.0590 0.163 Uiso 1 1 calc R U . . .
H9C H 0.7179 0.1545 0.1843 0.163 Uiso 1 1 calc R U . . .
C10 C 0.4671(13) 0.1974(6) 0.0766(9) 0.145(7) Uani 1 1 d . . . . .
H10A H 0.4063 0.2070 0.0911 0.174 Uiso 1 1 calc R U . . .
H10B H 0.4702 0.1851 -0.0093 0.174 Uiso 1 1 calc R U . . .
H10C H 0.5028 0.2382 0.0957 0.174 Uiso 1 1 calc R U . . .
C11 C 0.3160(9) 0.0375(11) 0.107(2) 0.227(14) Uani 1 1 d . . . . .
H11A H 0.3643 0.0335 0.0535 0.272 Uiso 1 1 calc R U . . .
H11B H 0.3079 -0.0082 0.1425 0.272 Uiso 1 1 calc R U . . .
C12 C 0.2436(16) 0.0520(10) 0.0352(17) 0.185(10) Uani 1 1 d . . . . .
H12A H 0.2491 0.0988 0.0026 0.222 Uiso 1 1 calc R U . . .
H12B H 0.1936 0.0521 0.0861 0.222 Uiso 1 1 calc R U . . .
C13 C 0.1497(11) 0.0161(14) -0.1338(16) 0.179(9) Uani 1 1 d . . . . .
H13A H 0.1614 0.0237 -0.2190 0.215 Uiso 1 1 calc R U . . .
H13B H 0.1207 0.0564 -0.1032 0.215 Uiso 1 1 calc R U . . .
H13C H 0.1119 -0.0239 -0.1290 0.215 Uiso 1 1 calc R U . . .
C14 C 0.4050(4) 0.3327(3) 0.5350(6) 0.0489(13) Uani 1 1 d . . . . .
C15 C 0.4037(4) 0.2973(3) 0.6520(6) 0.0485(13) Uani 1 1 d . . . . .
C16 C 0.3509(4) 0.2352(3) 0.6308(6) 0.0463(12) Uani 1 1 d . . . . .
C17 C 0.3173(3) 0.2350(3) 0.5022(5) 0.0458(11) Uani 1 1 d . . . . .
C18 C 0.3505(3) 0.2942(3) 0.4431(6) 0.0505(13) Uani 1 1 d . . . . .
C19 C 0.4459(4) 0.4021(3) 0.5159(10) 0.070(2) Uani 1 1 d . . . . .
H19A H 0.4590 0.4064 0.4297 0.084 Uiso 1 1 calc R U . . .
H19B H 0.5017 0.4057 0.5682 0.084 Uiso 1 1 calc R U . . .
C20 C 0.4436(5) 0.3218(5) 0.7750(7) 0.071(2) Uani 1 1 d . . . . .
H20A H 0.4750 0.2841 0.8180 0.085 Uiso 1 1 calc R U . . .
H20B H 0.3973 0.3381 0.8235 0.085 Uiso 1 1 calc R U . . .
H20C H 0.4844 0.3592 0.7633 0.085 Uiso 1 1 calc R U . . .
C21 C 0.3253(6) 0.1862(4) 0.7294(8) 0.071(2) Uani 1 1 d . . . . .
H21A H 0.2822 0.2081 0.7771 0.086 Uiso 1 1 calc R U . . .
H21B H 0.3773 0.1742 0.7835 0.086 Uiso 1 1 calc R U . . .
H21C H 0.3001 0.1447 0.6909 0.086 Uiso 1 1 calc R U . . .
C22 C 0.2501(5) 0.1844(4) 0.4467(9) 0.0662(18) Uani 1 1 d . . . . .
H22A H 0.2464 0.1877 0.3575 0.079 Uiso 1 1 calc R U . . .
H22B H 0.1930 0.1948 0.4752 0.079 Uiso 1 1 calc R U . . .
H22C H 0.2676 0.1380 0.4718 0.079 Uiso 1 1 calc R U . . .
C23 C 0.3260(5) 0.3170(6) 0.3130(8) 0.080(3) Uani 1 1 d . . . . .
H23A H 0.2719 0.3437 0.3093 0.096 Uiso 1 1 calc R U . . .
H23B H 0.3173 0.2769 0.2600 0.096 Uiso 1 1 calc R U . . .
H23C H 0.3730 0.3453 0.2853 0.096 Uiso 1 1 calc R U . . .
C24 C 0.3830(6) 0.4627(4) 0.5481(14) 0.100(4) Uani 1 1 d . . . . .
H24A H 0.3273 0.4589 0.4960 0.120 Uiso 1 1 calc R U . . .
H24B H 0.3699 0.4582 0.6343 0.120 Uiso 1 1 calc R U . . .
C25 C 0.4221(7) 0.5317(4) 0.5299(14) 0.106(4) Uani 1 1 d . . . . .
H25A H 0.4400 0.5351 0.4458 0.127 Uiso 1 1 calc R U . . .
H25B H 0.3776 0.5674 0.5399 0.127 Uiso 1 1 calc R U . . .
C26 C 0.5345(13) 0.6067(7) 0.5956(15) 0.149(6) Uani 1 1 d . . . . .
H26A H 0.4891 0.6405 0.5723 0.179 Uiso 1 1 calc R U . . .
H26B H 0.5735 0.6025 0.5302 0.179 Uiso 1 1 calc R U . . .
H26C H 0.5683 0.6213 0.6710 0.179 Uiso 1 1 calc R U . . .
C27 C 0.4833(4) 0.1231(3) 0.5230(6) 0.0452(12) Uani 1 1 d . . . . .
H27A H 0.4279 0.0972 0.5101 0.054 Uiso 1 1 calc R U . . .
H27B H 0.5223 0.1049 0.5920 0.054 Uiso 1 1 calc R U . . .
C28 C 0.5456(5) 0.2512(3) 0.3744(7) 0.0458(11) Uani 1 1 d . . . . .
H28A H 0.5143 0.2750 0.3040 0.055 Uiso 1 1 calc R U . . .
H28B H 0.6034 0.2717 0.3985 0.055 Uiso 1 1 calc R U . . .

loop_
_atom_site_aniso_label
_atom_site_aniso_U_11
_atom_site_aniso_U_22
_atom_site_aniso_U_33
_atom_site_aniso_U_23
_atom_site_aniso_U_13
_atom_site_aniso_U_12
Rh1 0.03813(18) 0.04064(19) 0.03784(18) 0.00252(17) 0.00674(13) -0.00268(16)
Rh2 0.03049(15) 0.04158(18) 0.03535(16) -0.00057(16) -0.00252(12) -0.00022(15)
S1 0.0449(8) 0.1011(15) 0.0715(11) 0.0199(10) -0.0107(8) 0.0023(8)
S2 0.0402(7) 0.0831(12) 0.0611(9) -0.0036(8) -0.0187(7) 0.0020(7)
O1 0.070(4) 0.094(5) 0.078(4) 0.006(4) -0.001(4) 0.035(4)
O2 0.057(3) 0.138(7) 0.146(7) 0.032(6) -0.008(4) -0.029(4)
O3 0.077(3) 0.102(4) 0.063(3) 0.009(3) -0.023(3) 0.009(3)
O4 0.062(4) 0.090(5) 0.081(5) -0.016(4) -0.019(4) -0.017(4)
O5 0.037(10) 0.095(18) 0.055(12) -0.003(12) -0.021(9) 0.028(10)
O6 0.037(7) 0.083(12) 0.051(8) -0.006(8) -0.009(6) 0.011(7)
O7 0.130(8) 0.228(13) 0.208(12) -0.139(11) -0.032(8) 0.034(8)
O8 0.116(6) 0.070(4) 0.135(6) 0.000(4) 0.005(5) -0.013(4)
C1 0.055(3) 0.067(4) 0.059(4) -0.025(3) 0.006(3) -0.006(3)
C2 0.094(5) 0.045(3) 0.062(4) -0.011(3) 0.026(4) -0.010(3)
C3 0.071(5) 0.073(5) 0.078(5) -0.029(4) 0.010(4) 0.014(4)
C4 0.071(5) 0.095(6) 0.065(4) -0.027(4) 0.032(4) -0.027(4)
C5 0.125(7) 0.050(3) 0.035(3) -0.006(3) -0.005(3) -0.012(4)
C6 0.061(5) 0.142(10) 0.160(11) -0.101(10) 0.012(6) -0.010(5)
C7 0.203(14) 0.053(4) 0.106(7) -0.003(5) 0.061(9) -0.032(6)
C8 0.111(9) 0.165(13) 0.180(14) -0.086(12) -0.009(9) 0.072(9)
C9 0.135(10) 0.167(13) 0.117(9) -0.039(9) 0.071(8) -0.086(10)
C10 0.27(2) 0.086(7) 0.062(5) 0.001(5) -0.057(8) 0.012(10)
C11 0.078(7) 0.27(2) 0.32(3) -0.23(2) -0.046(12) 0.020(10)
C12 0.24(2) 0.147(14) 0.154(14) -0.088(13) -0.048(15) 0.052(15)
C13 0.106(11) 0.29(3) 0.140(13) -0.007(15) 0.003(10) 0.050(13)
C14 0.035(2) 0.043(3) 0.068(4) 0.003(3) -0.001(2) 0.003(2)
C15 0.043(3) 0.055(3) 0.046(3) -0.001(3) -0.005(2) 0.009(2)
C16 0.041(3) 0.046(3) 0.053(3) 0.001(2) 0.011(2) 0.004(2)
C17 0.035(2) 0.054(3) 0.049(3) -0.006(2) 0.004(2) 0.003(2)
C18 0.029(2) 0.065(3) 0.055(3) 0.005(3) -0.006(2) 0.005(2)
C19 0.042(3) 0.041(3) 0.125(7) 0.006(4) 0.004(4) 0.000(2)
C20 0.073(4) 0.078(5) 0.060(4) -0.027(4) -0.005(3) 0.009(4)
C21 0.075(5) 0.066(4) 0.078(5) 0.016(4) 0.034(4) 0.011(4)
C22 0.044(3) 0.078(5) 0.077(5) -0.014(4) 0.009(3) -0.011(3)
C23 0.047(4) 0.113(7) 0.075(5) 0.031(5) -0.018(3) 0.005(4)
C24 0.053(4) 0.061(4) 0.188(12) 0.020(6) 0.016(5) 0.008(3)
C25 0.093(6) 0.047(4) 0.177(12) 0.020(6) 0.007(7) 0.020(4)
C26 0.222(18) 0.070(7) 0.156(13) -0.022(8) 0.020(12) -0.040(9)
C27 0.051(3) 0.043(3) 0.042(3) 0.006(3) 0.009(2) 0.001(2)
C28 0.051(3) 0.039(2) 0.048(3) 0.002(3) 0.009(2) -0.005(2)

loop_
_atom_type_symbol
_atom_type_description
_atom_type_scat_dispersion_real
_atom_type_scat_dispersion_imag
_atom_type_scat_source
C C 0.0033 0.0016
;
International Tables for Crystallography
(Vol. C, Tables 4.2.6.8 and 6.1.1.4)
;
H H 0.0000 0.0000
;
International Tables for Crystallography
(Vol. C, Table 6.1.1.4)
;
Rh Rh -1.1178 0.9187
;
International Tables for Crystallography
(Vol. C, Tables 4.2.6.8 and 6.1.1.4)
;
S S 0.1246 0.1234
;
International Tables for Crystallography
(Vol. C, Tables 4.2.6.8 and 6.1.1.4)
;
O O 0.0106 0.0060
;
International Tables for Crystallography
(Vol. C, Tables 4.2.6.8 and 6.1.1.4)
;

loop_
_geom_angle_atom_site_label_1
_geom_angle_atom_site_label_2
_geom_angle_atom_site_label_3
_geom_angle
_geom_angle_site_symmetry_1
_geom_angle_site_symmetry_3
_geom_angle_publ_flag
C28 Rh1 C27 99.4(3) . . ?
C28 Rh1 C4 106.0(3) . . ?
C27 Rh1 C4 153.6(3) . . ?
C28 Rh1 C3 141.0(3) . . ?
C27 Rh1 C3 119.3(3) . . ?
C4 Rh1 C3 36.7(4) . . ?
C28 Rh1 C2 155.3(3) . . ?
C27 Rh1 C2 92.8(3) . . ?
C4 Rh1 C2 61.0(3) . . ?
C3 Rh1 C2 36.2(3) . . ?
C28 Rh1 C1 119.8(3) . . ?
C27 Rh1 C1 99.3(3) . . ?
C4 Rh1 C1 61.7(3) . . ?
C3 Rh1 C1 60.9(3) . . ?
C2 Rh1 C1 36.2(3) . . ?
C28 Rh1 C5 95.9(3) . . ?
C27 Rh1 C5 134.4(3) . . ?
C4 Rh1 C5 36.5(3) . . ?
C3 Rh1 C5 60.7(3) . . ?
C2 Rh1 C5 60.7(3) . . ?
C1 Rh1 C5 37.3(3) . . ?
C28 Rh1 S1 85.0(2) . . ?
C27 Rh1 S1 87.12(19) . . ?
C4 Rh1 S1 102.0(2) . . ?
C3 Rh1 S1 92.4(2) . . ?
C2 Rh1 S1 117.2(2) . . ?
C1 Rh1 S1 152.38(19) . . ?
C5 Rh1 S1 137.1(3) . . ?
C28 Rh1 Rh2 50.1(2) . . ?
C27 Rh1 Rh2 49.85(17) . . ?
C4 Rh1 Rh2 152.8(3) . . ?
C3 Rh1 Rh2 168.9(3) . . ?
C2 Rh1 Rh2 134.4(2) . . ?
C1 Rh1 Rh2 115.21(17) . . ?
C5 Rh1 Rh2 123.5(2) . . ?
S1 Rh1 Rh2 89.51(6) . . ?
C27 Rh2 C28 99.3(3) . . ?
C27 Rh2 C14 158.1(2) . . ?
C28 Rh2 C14 98.9(2) . . ?
C27 Rh2 C15 127.9(2) . . ?
C28 Rh2 C15 132.5(3) . . ?
C14 Rh2 C15 37.4(2) . . ?
C27 Rh2 C16 96.9(2) . . ?
C28 Rh2 C16 156.6(2) . . ?
C14 Rh2 C16 62.3(2) . . ?
C15 Rh2 C16 37.3(2) . . ?
C27 Rh2 S2 85.80(19) . . ?
C28 Rh2 S2 86.9(2) . . ?
C14 Rh2 S2 107.37(16) . . ?
C15 Rh2 S2 90.93(16) . . ?
C16 Rh2 S2 111.14(17) . . ?
C27 Rh2 C18 128.6(2) . . ?
C28 Rh2 C18 95.2(3) . . ?
C14 Rh2 C18 37.0(2) . . ?
C15 Rh2 C18 61.7(2) . . ?
C16 Rh2 C18 61.4(2) . . ?
S2 Rh2 C18 144.29(17) . . ?
C27 Rh2 C17 98.3(2) . . ?
C28 Rh2 C17 123.4(3) . . ?
C14 Rh2 C17 61.1(2) . . ?
C15 Rh2 C17 61.3(2) . . ?
C16 Rh2 C17 36.7(2) . . ?
S2 Rh2 C17 147.72(15) . . ?
C18 Rh2 C17 36.0(2) . . ?
C27 Rh2 Rh1 50.08(18) . . ?
C28 Rh2 Rh1 49.69(16) . . ?
C14 Rh2 Rh1 144.01(17) . . ?
C15 Rh2 Rh1 177.69(18) . . ?
C16 Rh2 Rh1 140.43(15) . . ?
S2 Rh2 Rh1 89.96(5) . . ?
C18 Rh2 Rh1 118.32(16) . . ?
C17 Rh2 Rh1 117.24(14) . . ?
O1 S1 O5 64.0(11) . . ?
O1 S1 O2 117.6(5) . . ?
O5 S1 O2 120.4(12) . . ?
O1 S1 O6 108.5(7) . . ?
O5 S1 O6 50.7(13) . . ?
O2 S1 O6 79.2(8) . . ?
O1 S1 Rh1 116.9(4) . . ?
O5 S1 Rh1 113.7(8) . . ?
O2 S1 Rh1 114.9(4) . . ?
O6 S1 Rh1 113.4(5) . . ?
O4 S2 O3 119.1(4) . . ?
O4 S2 O6 68.6(8) . . ?
O3 S2 O6 117.3(7) . . ?
O4 S2 O5 112.2(10) . . ?
O3 S2 O5 80.2(9) . . ?
O6 S2 O5 47.5(11) . . ?
O4 S2 Rh2 115.7(3) . . ?
O3 S2 Rh2 114.1(3) . . ?
O6 S2 Rh2 114.7(6) . . ?
O5 S2 Rh2 109.9(7) . . ?
S1 O1 O5 58.3(10) . . ?
S2 O4 O6 59.2(7) . . ?
O6 O5 S1 74.8(16) . . ?
O6 O5 O1 124(2) . . ?
S1 O5 O1 57.7(10) . . ?
O6 O5 S2 57.9(12) . . ?
S1 O5 S2 112.0(14) . . ?
O1 O5 S2 163.8(14) . . ?
O5 O6 S2 74.6(13) . . ?
O5 O6 O4 122.1(16) . . ?
S2 O6 O4 52.2(6) . . ?
O5 O6 S1 54.5(12) . . ?
S2 O6 S1 109.9(11) . . ?
O4 O6 S1 156.3(10) . . ?
C13 O7 C12 116.5(15) . . ?
C26 O8 C25 111.7(10) . . ?
C2 C1 C5 106.4(6) . . ?
C2 C1 C6 125.5(9) . . ?
C5 C1 C6 127.4(9) . . ?
C2 C1 Rh1 71.3(4) . . ?
C5 C1 Rh1 71.4(4) . . ?
C6 C1 Rh1 129.4(5) . . ?
C3 C2 C1 109.1(7) . . ?
C3 C2 C7 124.7(10) . . ?
C1 C2 C7 126.1(9) . . ?
C3 C2 Rh1 70.7(4) . . ?
C1 C2 Rh1 72.5(4) . . ?
C7 C2 Rh1 126.1(6) . . ?
C2 C3 C4 108.7(7) . . ?
C2 C3 C8 125.6(11) . . ?
C4 C3 C8 125.4(11) . . ?
C2 C3 Rh1 73.1(4) . . ?
C4 C3 Rh1 71.2(4) . . ?
C8 C3 Rh1 126.2(7) . . ?
C3 C4 C5 108.5(7) . . ?
C3 C4 C9 124.5(11) . . ?
C5 C4 C9 126.2(11) . . ?
C3 C4 Rh1 72.1(4) . . ?
C5 C4 Rh1 74.0(4) . . ?
C9 C4 Rh1 127.8(7) . . ?
C4 C5 C1 107.3(6) . . ?
C4 C5 C10 126.7(11) . . ?
C1 C5 C10 126.0(11) . . ?
C4 C5 Rh1 69.5(4) . . ?
C1 C5 Rh1 71.3(4) . . ?
C10 C5 Rh1 126.2(6) . . ?
C1 C6 C11 108.0(9) . . ?
C1 C6 H6A 110.1 . . ?
C11 C6 H6A 110.1 . . ?
C1 C6 H6B 110.1 . . ?
C11 C6 H6B 110.1 . . ?
H6A C6 H6B 108.4 . . ?
C2 C7 H7A 109.5 . . ?
C2 C7 H7B 109.5 . . ?
H7A C7 H7B 109.5 . . ?
C2 C7 H7C 109.5 . . ?
H7A C7 H7C 109.5 . . ?
H7B C7 H7C 109.5 . . ?
C3 C8 H8A 109.5 . . ?
C3 C8 H8B 109.5 . . ?
H8A C8 H8B 109.5 . . ?
C3 C8 H8C 109.5 . . ?
H8A C8 H8C 109.5 . . ?
H8B C8 H8C 109.5 . . ?
C4 C9 H9A 109.5 . . ?
C4 C9 H9B 109.5 . . ?
H9A C9 H9B 109.5 . . ?
C4 C9 H9C 109.5 . . ?
H9A C9 H9C 109.5 . . ?
H9B C9 H9C 109.5 . . ?
C5 C10 H10A 109.5 . . ?
C5 C10 H10B 109.5 . . ?
H10A C10 H10B 109.5 . . ?
C5 C10 H10C 109.5 . . ?
H10A C10 H10C 109.5 . . ?
H10B C10 H10C 109.5 . . ?
C12 C11 C6 120.0(14) . . ?
C12 C11 H11A 107.3 . . ?
C6 C11 H11A 107.3 . . ?
C12 C11 H11B 107.3 . . ?
C6 C11 H11B 107.3 . . ?
H11A C11 H11B 106.9 . . ?
C11 C12 O7 115.5(15) . . ?
C11 C12 H12A 108.4 . . ?
O7 C12 H12A 108.4 . . ?
C11 C12 H12B 108.4 . . ?
O7 C12 H12B 108.4 . . ?
H12A C12 H12B 107.5 . . ?
O7 C13 H13A 109.5 . . ?
O7 C13 H13B 109.5 . . ?
H13A C13 H13B 109.5 . . ?
O7 C13 H13C 109.5 . . ?
H13A C13 H13C 109.5 . . ?
H13B C13 H13C 109.5 . . ?
C18 C14 C15 108.1(5) . . ?
C18 C14 C19 125.8(6) . . ?
C15 C14 C19 125.7(6) . . ?
C18 C14 Rh2 73.5(3) . . ?
C15 C14 Rh2 71.8(3) . . ?
C19 C14 Rh2 126.6(4) . . ?
C14 C15 C16 107.7(5) . . ?
C14 C15 C20 126.8(7) . . ?
C16 C15 C20 125.4(7) . . ?
C14 C15 Rh2 70.8(3) . . ?
C16 C15 Rh2 71.8(3) . . ?
C20 C15 Rh2 126.0(5) . . ?
C17 C16 C15 107.4(5) . . ?
C17 C16 C21 126.4(6) . . ?
C15 C16 C21 125.6(6) . . ?
C17 C16 Rh2 73.2(3) . . ?
C15 C16 Rh2 70.9(3) . . ?
C21 C16 Rh2 128.0(4) . . ?
C18 C17 C16 108.9(5) . . ?
C18 C17 C22 126.8(6) . . ?
C16 C17 C22 123.9(6) . . ?
C18 C17 Rh2 71.5(3) . . ?
C16 C17 Rh2 70.1(3) . . ?
C22 C17 Rh2 129.8(4) . . ?
C17 C18 C14 107.9(5) . . ?
C17 C18 C23 126.5(6) . . ?
C14 C18 C23 125.3(7) . . ?
C17 C18 Rh2 72.6(3) . . ?
C14 C18 Rh2 69.5(3) . . ?
C23 C18 Rh2 128.3(5) . . ?
C14 C19 C24 111.7(6) . . ?
C14 C19 H19A 109.3 . . ?
C24 C19 H19A 109.3 . . ?
C14 C19 H19B 109.3 . . ?
C24 C19 H19B 109.3 . . ?
H19A C19 H19B 107.9 . . ?
C15 C20 H20A 109.5 . . ?
C15 C20 H20B 109.5 . . ?
H20A C20 H20B 109.5 . . ?
C15 C20 H20C 109.5 . . ?
H20A C20 H20C 109.5 . . ?
H20B C20 H20C 109.5 . . ?
C16 C21 H21A 109.5 . . ?
C16 C21 H21B 109.5 . . ?
H21A C21 H21B 109.5 . . ?
C16 C21 H21C 109.5 . . ?
H21A C21 H21C 109.5 . . ?
H21B C21 H21C 109.5 . . ?
C17 C22 H22A 109.5 . . ?
C17 C22 H22B 109.5 . . ?
H22A C22 H22B 109.5 . . ?
C17 C22 H22C 109.5 . . ?
H22A C22 H22C 109.5 . . ?
H22B C22 H22C 109.5 . . ?
C18 C23 H23A 109.5 . . ?
C18 C23 H23B 109.5 . . ?
H23A C23 H23B 109.5 . . ?
C18 C23 H23C 109.5 . . ?
H23A C23 H23C 109.5 . . ?
H23B C23 H23C 109.5 . . ?
C25 C24 C19 112.6(8) . . ?
C25 C24 H24A 109.1 . . ?
C19 C24 H24A 109.1 . . ?
C25 C24 H24B 109.1 . . ?
C19 C24 H24B 109.1 . . ?
H24A C24 H24B 107.8 . . ?
O8 C25 C24 111.2(9) . . ?
O8 C25 H25A 109.4 . . ?
C24 C25 H25A 109.4 . . ?
O8 C25 H25B 109.4 . . ?
C24 C25 H25B 109.4 . . ?
H25A C25 H25B 108.0 . . ?
O8 C26 H26A 109.5 . . ?
O8 C26 H26B 109.5 . . ?
H26A C26 H26B 109.5 . . ?
O8 C26 H26C 109.5 . . ?
H26A C26 H26C 109.5 . . ?
H26B C26 H26C 109.5 . . ?
Rh2 C27 Rh1 80.1(2) . . ?
Rh2 C27 H27A 115.3 . . ?
Rh1 C27 H27A 115.3 . . ?
Rh2 C27 H27B 115.3 . . ?
Rh1 C27 H27B 115.3 . . ?
H27A C27 H27B 112.3 . . ?
Rh1 C28 Rh2 80.3(2) . . ?
Rh1 C28 H28A 115.2 . . ?
Rh2 C28 H28A 115.2 . . ?
Rh1 C28 H28B 115.2 . . ?
Rh2 C28 H28B 115.2 . . ?
H28A C28 H28B 112.3 . . ?

loop_
_geom_bond_atom_site_label_1
_geom_bond_atom_site_label_2
_geom_bond_distance
_geom_bond_site_symmetry_2
_geom_bond_publ_flag
Rh1 C28 2.040(6) . ?
Rh1 C27 2.052(6) . ?
Rh1 C4 2.212(7) . ?
Rh1 C3 2.223(7) . ?
Rh1 C2 2.254(7) . ?
Rh1 C1 2.269(6) . ?
Rh1 C5 2.270(6) . ?
Rh1 S1 2.2931(17) . ?
Rh1 Rh2 2.6359(5) . ?
Rh2 C27 2.045(6) . ?
Rh2 C28 2.050(7) . ?
Rh2 C14 2.228(6) . ?
Rh2 C15 2.241(6) . ?
Rh2 C16 2.254(6) . ?
Rh2 S2 2.2770(14) . ?
Rh2 C18 2.281(5) . ?
Rh2 C17 2.295(5) . ?
S1 O1 1.392(8) . ?
S1 O5 1.40(2) . ?
S1 O2 1.427(8) . ?
S1 O6 1.662(18) . ?
S2 O4 1.411(9) . ?
S2 O3 1.426(7) . ?
S2 O6 1.533(16) . ?
S2 O5 1.75(2) . ?
O1 O5 1.48(3) . ?
O4 O6 1.66(2) . ?
O5 O6 1.33(3) . ?
O7 C13 1.280(17) . ?
O7 C12 1.431(16) . ?
O8 C26 1.374(14) . ?
O8 C25 1.387(14) . ?
C1 C2 1.405(11) . ?
C1 C5 1.451(11) . ?
C1 C6 1.495(12) . ?
C2 C3 1.392(12) . ?
C2 C7 1.505(11) . ?
C3 C4 1.395(13) . ?
C3 C8 1.493(14) . ?
C4 C5 1.403(13) . ?
C4 C9 1.508(12) . ?
C5 C10 1.478(13) . ?
C6 C11 1.544(15) . ?
C6 H6A 0.9700 . ?
C6 H6B 0.9700 . ?
C7 H7A 0.9600 . ?
C7 H7B 0.9600 . ?
C7 H7C 0.9600 . ?
C8 H8A 0.9600 . ?
C8 H8B 0.9600 . ?
C8 H8C 0.9600 . ?
C9 H9A 0.9600 . ?
C9 H9B 0.9600 . ?
C9 H9C 0.9600 . ?
C10 H10A 0.9600 . ?
C10 H10B 0.9600 . ?
C10 H10C 0.9600 . ?
C11 C12 1.31(2) . ?
C11 H11A 0.9700 . ?
C11 H11B 0.9700 . ?
C12 H12A 0.9700 . ?
C12 H12B 0.9700 . ?
C13 H13A 0.9600 . ?
C13 H13B 0.9600 . ?
C13 H13C 0.9600 . ?
C14 C18 1.433(9) . ?
C14 C15 1.433(9) . ?
C14 C19 1.489(9) . ?
C15 C16 1.438(9) . ?
C15 C20 1.481(9) . ?
C16 C17 1.431(8) . ?
C16 C21 1.495(9) . ?
C17 C18 1.413(9) . ?
C17 C22 1.489(9) . ?
C18 C23 1.483(9) . ?
C19 C24 1.558(11) . ?
C19 H19A 0.9700 . ?
C19 H19B 0.9700 . ?
C20 H20A 0.9600 . ?
C20 H20B 0.9600 . ?
C20 H20C 0.9600 . ?
C21 H21A 0.9600 . ?
C21 H21B 0.9600 . ?
C21 H21C 0.9600 . ?
C22 H22A 0.9600 . ?
C22 H22B 0.9600 . ?
C22 H22C 0.9600 . ?
C23 H23A 0.9600 . ?
C23 H23B 0.9600 . ?
C23 H23C 0.9600 . ?
C24 C25 1.470(12) . ?
C24 H24A 0.9700 . ?
C24 H24B 0.9700 . ?
C25 H25A 0.9700 . ?
C25 H25B 0.9700 . ?
C26 H26A 0.9600 . ?
C26 H26B 0.9600 . ?
C26 H26C 0.9600 . ?
C27 H27A 0.9700 . ?
C27 H27B 0.9700 . ?
C28 H28A 0.9700 . ?
C28 H28B 0.9700 . ?

loop_
_geom_torsion_atom_site_label_1
_geom_torsion_atom_site_label_2
_geom_torsion_atom_site_label_3
_geom_torsion_atom_site_label_4
_geom_torsion
_geom_torsion_site_symmetry_1
_geom_torsion_site_symmetry_2
_geom_torsion_site_symmetry_3
_geom_torsion_site_symmetry_4
_geom_torsion_publ_flag
O2 S1 O1 O5 112.3(12) . . . . ?
O6 S1 O1 O5 25.0(13) . . . . ?
Rh1 S1 O1 O5 -104.7(11) . . . . ?
O3 S2 O4 O6 110.1(7) . . . . ?
O5 S2 O4 O6 19.2(10) . . . . ?
Rh2 S2 O4 O6 -108.0(7) . . . . ?
O1 S1 O5 O6 148.8(13) . . . . ?
O2 S1 O5 O6 40.7(12) . . . . ?
Rh1 S1 O5 O6 -101.5(11) . . . . ?
O2 S1 O5 O1 -108.1(9) . . . . ?
O6 S1 O5 O1 -148.8(13) . . . . ?
Rh1 S1 O5 O1 109.6(6) . . . . ?
O1 S1 O5 S2 -165.9(19) . . . . ?
O2 S1 O5 S2 86.0(14) . . . . ?
O6 S1 O5 S2 45.3(13) . . . . ?
Rh1 S1 O5 S2 -56.3(19) . . . . ?
S1 O1 O5 O6 -37.0(14) . . . . ?
S1 O1 O5 S2 54(7) . . . . ?
O4 S2 O5 O6 -24.6(12) . . . . ?
O3 S2 O5 O6 -142.2(11) . . . . ?
Rh2 S2 O5 O6 105.6(10) . . . . ?
O4 S2 O5 S1 -78.6(16) . . . . ?
O3 S2 O5 S1 163.8(17) . . . . ?
O6 S2 O5 S1 -54.0(15) . . . . ?
Rh2 S2 O5 S1 51.6(18) . . . . ?
O4 S2 O5 O1 -126(7) . . . . ?
O3 S2 O5 O1 116(8) . . . . ?
O6 S2 O5 O1 -102(8) . . . . ?
Rh2 S2 O5 O1 4(8) . . . . ?
S1 O5 O6 S2 129.0(8) . . . . ?
O1 O5 O6 S2 160.8(16) . . . . ?
S1 O5 O6 O4 151.7(12) . . . . ?
O1 O5 O6 O4 -176.4(11) . . . . ?
S2 O5 O6 O4 22.7(10) . . . . ?
O1 O5 O6 S1 31.8(12) . . . . ?
S2 O5 O6 S1 -129.0(8) . . . . ?
O4 S2 O6 O5 155.5(12) . . . . ?
O3 S2 O6 O5 42.8(13) . . . . ?
Rh2 S2 O6 O5 -95.0(11) . . . . ?
O3 S2 O6 O4 -112.7(6) . . . . ?
O5 S2 O6 O4 -155.5(12) . . . . ?
Rh2 S2 O6 O4 109.4(5) . . . . ?
O4 S2 O6 S1 -162.2(11) . . . . ?
O3 S2 O6 S1 85.1(9) . . . . ?
O5 S2 O6 S1 42.3(11) . . . . ?
Rh2 S2 O6 S1 -52.8(11) . . . . ?
S2 O4 O6 O5 -28.1(13) . . . . ?
S2 O4 O6 S1 46(3) . . . . ?
O1 S1 O6 O5 -29.4(12) . . . . ?
O2 S1 O6 O5 -145.0(12) . . . . ?
Rh1 S1 O6 O5 102.3(11) . . . . ?
O1 S1 O6 S2 -82.2(10) . . . . ?
O5 S1 O6 S2 -52.8(12) . . . . ?
O2 S1 O6 S2 162.1(10) . . . . ?
Rh1 S1 O6 S2 49.5(11) . . . . ?
O1 S1 O6 O4 -119(3) . . . . ?
O5 S1 O6 O4 -90(3) . . . . ?
O2 S1 O6 O4 125(3) . . . . ?
Rh1 S1 O6 O4 12(4) . . . . ?
C5 C1 C2 C3 1.6(8) . . . . ?
C6 C1 C2 C3 172.8(8) . . . . ?
Rh1 C1 C2 C3 -61.6(5) . . . . ?
C5 C1 C2 C7 -174.5(8) . . . . ?
C6 C1 C2 C7 -3.3(13) . . . . ?
Rh1 C1 C2 C7 122.3(8) . . . . ?
C5 C1 C2 Rh1 63.2(4) . . . . ?
C6 C1 C2 Rh1 -125.6(8) . . . . ?
C1 C2 C3 C4 0.0(9) . . . . ?
C7 C2 C3 C4 176.1(8) . . . . ?
Rh1 C2 C3 C4 -62.7(5) . . . . ?
C1 C2 C3 C8 -174.5(9) . . . . ?
C7 C2 C3 C8 1.6(14) . . . . ?
Rh1 C2 C3 C8 122.7(10) . . . . ?
C1 C2 C3 Rh1 62.8(5) . . . . ?
C7 C2 C3 Rh1 -121.1(9) . . . . ?
C2 C3 C4 C5 -1.7(9) . . . . ?
C8 C3 C4 C5 172.8(9) . . . . ?
Rh1 C3 C4 C5 -65.6(5) . . . . ?
C2 C3 C4 C9 -172.0(8) . . . . ?
C8 C3 C4 C9 2.5(15) . . . . ?
Rh1 C3 C4 C9 124.0(9) . . . . ?
C2 C3 C4 Rh1 63.9(5) . . . . ?
C8 C3 C4 Rh1 -121.5(10) . . . . ?
C3 C4 C5 C1 2.7(8) . . . . ?
C9 C4 C5 C1 172.8(9) . . . . ?
Rh1 C4 C5 C1 -61.7(5) . . . . ?
C3 C4 C5 C10 -175.1(8) . . . . ?
C9 C4 C5 C10 -4.9(13) . . . . ?
Rh1 C4 C5 C10 120.6(8) . . . . ?
C3 C4 C5 Rh1 64.4(5) . . . . ?
C9 C4 C5 Rh1 -125.5(9) . . . . ?
C2 C1 C5 C4 -2.6(7) . . . . ?
C6 C1 C5 C4 -173.6(7) . . . . ?
Rh1 C1 C5 C4 60.5(5) . . . . ?
C2 C1 C5 C10 175.1(7) . . . . ?
C6 C1 C5 C10 4.2(12) . . . . ?
Rh1 C1 C5 C10 -121.7(8) . . . . ?
C2 C1 C5 Rh1 -63.1(5) . . . . ?
C6 C1 C5 Rh1 125.9(7) . . . . ?
C2 C1 C6 C11 -80.2(17) . . . . ?
C5 C1 C6 C11 89.1(16) . . . . ?
Rh1 C1 C6 C11 -174.6(13) . . . . ?
C1 C6 C11 C12 -141(2) . . . . ?
C6 C11 C12 O7 175.8(19) . . . . ?
C13 O7 C12 C11 176(2) . . . . ?
C18 C14 C15 C16 2.3(7) . . . . ?
C19 C14 C15 C16 174.8(6) . . . . ?
Rh2 C14 C15 C16 -62.7(4) . . . . ?
C18 C14 C15 C20 -173.8(6) . . . . ?
C19 C14 C15 C20 -1.3(10) . . . . ?
Rh2 C14 C15 C20 121.2(7) . . . . ?
C18 C14 C15 Rh2 65.1(4) . . . . ?
C19 C14 C15 Rh2 -122.5(6) . . . . ?
C14 C15 C16 C17 -2.6(6) . . . . ?
C20 C15 C16 C17 173.6(6) . . . . ?
Rh2 C15 C16 C17 -64.6(4) . . . . ?
C14 C15 C16 C21 -174.3(6) . . . . ?
C20 C15 C16 C21 1.9(10) . . . . ?
Rh2 C15 C16 C21 123.6(6) . . . . ?
C14 C15 C16 Rh2 62.1(4) . . . . ?
C20 C15 C16 Rh2 -121.8(6) . . . . ?
C15 C16 C17 C18 1.9(6) . . . . ?
C21 C16 C17 C18 173.5(6) . . . . ?
Rh2 C16 C17 C18 -61.2(4) . . . . ?
C15 C16 C17 C22 -171.7(6) . . . . ?
C21 C16 C17 C22 0.0(10) . . . . ?
Rh2 C16 C17 C22 125.3(6) . . . . ?
C15 C16 C17 Rh2 63.1(4) . . . . ?
C21 C16 C17 Rh2 -125.3(6) . . . . ?
C16 C17 C18 C14 -0.4(6) . . . . ?
C22 C17 C18 C14 172.8(6) . . . . ?
Rh2 C17 C18 C14 -60.8(4) . . . . ?
C16 C17 C18 C23 -174.5(7) . . . . ?
C22 C17 C18 C23 -1.2(11) . . . . ?
Rh2 C17 C18 C23 125.2(7) . . . . ?
C16 C17 C18 Rh2 60.4(4) . . . . ?
C22 C17 C18 Rh2 -126.3(6) . . . . ?
C15 C14 C18 C17 -1.2(7) . . . . ?
C19 C14 C18 C17 -173.6(6) . . . . ?
Rh2 C14 C18 C17 62.8(4) . . . . ?
C15 C14 C18 C23 172.9(7) . . . . ?
C19 C14 C18 C23 0.5(10) . . . . ?
Rh2 C14 C18 C23 -123.1(7) . . . . ?
C15 C14 C18 Rh2 -64.0(4) . . . . ?
C19 C14 C18 Rh2 123.6(6) . . . . ?
C18 C14 C19 C24 90.0(10) . . . . ?
C15 C14 C19 C24 -81.2(9) . . . . ?
Rh2 C14 C19 C24 -174.3(7) . . . . ?
C14 C19 C24 C25 -180.0(10) . . . . ?
C26 O8 C25 C24 177.8(12) . . . . ?
C19 C24 C25 O8 -66.9(15) . . . . ?
